data_7237698
loop_
_publ_author_name
'Mondal, Rajarshi'
'Lozada, Issiah B.'
'Davis, Rebecca L.'
'Williams, J. A. Gareth'
'Herbert, David E.'

_publ_section_title
;
 Exploiting synergy between ligand design and counterion interactions to
 boost room temperature phosphorescence from Cu(i) compounds
;
_journal_issue 13
_journal_name_full 'Journal of Materials Chemistry C'
_journal_page_first 3772
_journal_paper_doi 10.1039/C9TC00040B
_journal_volume 7
_journal_year 2019
_chemical_formula_moiety 'C54 H44 Br2 Cu2 N2 P2, C H2 Cl2'
_chemical_formula_sum 'C55 H46 Br2 Cl2 Cu2 N2 P2'
_chemical_formula_weight 1154.68
_space_group_crystal_system triclinic
_space_group_IT_number 2
_space_group_name_Hall '-P 1'
_space_group_name_H-M_alt 'P -1'
_atom_sites_solution_hydrogens geom
_audit_creation_method SHELXL-2017/1
_audit_update_record
;
2018-10-12 deposited with the CCDC.
2019-01-23 downloaded from the CCDC.
;
_cell_angle_alpha 80.780(3)
_cell_angle_beta 89.069(3)
_cell_angle_gamma 88.363(3)
_cell_formula_units_Z 2
_cell_length_a 12.3597(8)
_cell_length_b 13.5264(9)
_cell_length_c 14.5021(9)
_cell_measurement_reflns_used 9964
_cell_measurement_temperature 150(2)
_cell_measurement_theta_max 27.52
_cell_measurement_theta_min 2.77
_cell_volume 2392.0(3)
_computing_cell_refinement 'Bruker SAINT'
_computing_data_collection 'Bruker APEX3'
_computing_data_reduction 'Bruker SAINT'
_computing_molecular_graphics 'Bruker SHELXTL'
_computing_publication_material 'Bruker SHELXTL'
_computing_structure_refinement 'SHELXL-2017/1 (Sheldrick, 2017)'
_computing_structure_solution 'SHELXS-97 (Sheldrick 2008)'
_diffrn_ambient_temperature 150(2)
_diffrn_measured_fraction_theta_full 0.999
_diffrn_measured_fraction_theta_max 0.996
_diffrn_measurement_device_type 'Bruker D8 QUEST ECO CMOS'
_diffrn_measurement_method '\f and \w scans'
_diffrn_radiation_type MoK\a
_diffrn_radiation_wavelength 0.71073
_diffrn_reflns_av_R_equivalents 0.0325
_diffrn_reflns_av_unetI/netI 0.0248
_diffrn_reflns_Laue_measured_fraction_full 0.999
_diffrn_reflns_Laue_measured_fraction_max 0.996
_diffrn_reflns_limit_h_max 16
_diffrn_reflns_limit_h_min -16
_diffrn_reflns_limit_k_max 17
_diffrn_reflns_limit_k_min -17
_diffrn_reflns_limit_l_max 18
_diffrn_reflns_limit_l_min -18
_diffrn_reflns_number 79926
_diffrn_reflns_point_group_measured_fraction_full 0.999
_diffrn_reflns_point_group_measured_fraction_max 0.996
_diffrn_reflns_theta_full 25.242
_diffrn_reflns_theta_max 27.565
_diffrn_reflns_theta_min 2.190
_exptl_absorpt_coefficient_mu 2.779
_exptl_absorpt_correction_T_max 0.7456
_exptl_absorpt_correction_T_min 0.5029
_exptl_absorpt_correction_type multi-scan
_exptl_absorpt_process_details 'SADABS V2014/5 (Bruker AXS Inc.)'
_exptl_crystal_colour yellow
_exptl_crystal_density_diffrn 1.603
_exptl_crystal_description block
_exptl_crystal_F_000 1164
_exptl_crystal_size_max 0.587
_exptl_crystal_size_mid 0.208
_exptl_crystal_size_min 0.205
_refine_diff_density_max 0.700
_refine_diff_density_min -0.691
_refine_diff_density_rms 0.073
_refine_ls_extinction_method none
_refine_ls_goodness_of_fit_ref 1.033
_refine_ls_hydrogen_treatment constr
_refine_ls_matrix_type full
_refine_ls_number_parameters 590
_refine_ls_number_reflns 11013
_refine_ls_number_restraints 0
_refine_ls_restrained_S_all 1.033
_refine_ls_R_factor_all 0.0449
_refine_ls_R_factor_gt 0.0291
_refine_ls_shift/su_max 0.002
_refine_ls_shift/su_mean 0.000
_refine_ls_structure_factor_coef Fsqd
_refine_ls_weighting_details 'w=1/[\s^2^(Fo^2^)+(0.0192P)^2^+3.2776P] where P=(Fo^2^+2Fc^2^)/3'
_refine_ls_weighting_scheme calc
_refine_ls_wR_factor_gt 0.0584
_refine_ls_wR_factor_ref 0.0650
_reflns_Friedel_coverage 0.000
_reflns_number_gt 8995
_reflns_number_total 11013
_reflns_threshold_expression 'I > 2\s(I)'
_cod_data_source_file c9tc00040b2.cif
_cod_data_source_block deh078
_cod_database_code 7237698
_shelx_shelxl_version_number 2017/1
_shelx_space_group_comment
; 
The symmetry employed for this shelxl refinement is uniquely defined 
by the following loop, which should always be used as a source of 
symmetry information in preference to the above space-group names. 
They are only intended as comments. 
;
_shelx_estimated_absorpt_t_min 0.292
_shelx_estimated_absorpt_t_max 0.600

loop_
_space_group_symop_operation_xyz
'x, y, z'
'-x, -y, -z'

loop_
_atom_site_label
_atom_site_type_symbol
_atom_site_fract_x
_atom_site_fract_y
_atom_site_fract_z
_atom_site_U_iso_or_equiv
_atom_site_adp_type
_atom_site_occupancy
_atom_site_site_symmetry_order
_atom_site_calc_flag
_atom_site_refinement_flags_posn
_atom_site_refinement_flags_adp
Br1 Br 0.54051(2) 0.78696(2) 0.25469(2) 0.02561(6) Uani 1 1 d . .
Br2 Br 0.73716(2) 0.56596(2) 0.35345(2) 0.02503(6) Uani 1 1 d . .
C1 C 0.5047(2) 0.50914(19) 0.19691(18) 0.0299(5) Uani 1 1 d . .
H1A H 0.514149 0.570336 0.223742 0.045 Uiso 1 1 calc R U
H1B H 0.510221 0.450736 0.246389 0.045 Uiso 1 1 calc R U
H1C H 0.433379 0.511505 0.168000 0.045 Uiso 1 1 calc R U
C2 C 0.59097(18) 0.50124(17) 0.12444(16) 0.0227(5) Uani 1 1 d . .
C3 C 0.5904(2) 0.41975(17) 0.07029(16) 0.0255(5) Uani 1 1 d . .
C4 C 0.5079(2) 0.34816(18) 0.0828(2) 0.0339(6) Uani 1 1 d . .
H4 H 0.451585 0.352204 0.127484 0.041 Uiso 1 1 calc R U
C5 C 0.5103(2) 0.27235(19) 0.0292(2) 0.0409(7) Uani 1 1 d . .
H5 H 0.454924 0.224284 0.037246 0.049 Uiso 1 1 calc R U
C6 C 0.5917(3) 0.26540(19) -0.0357(2) 0.0415(7) Uani 1 1 d . .
H6 H 0.591293 0.213219 -0.072464 0.050 Uiso 1 1 calc R U
C7 C 0.6730(2) 0.33304(19) -0.04781(19) 0.0358(6) Uani 1 1 d . .
H7 H 0.729550 0.326295 -0.091692 0.043 Uiso 1 1 calc R U
C8 C 0.6738(2) 0.41257(17) 0.00417(17) 0.0272(5) Uani 1 1 d . .
C9 C 0.7556(2) 0.48872(17) -0.00940(16) 0.0242(5) Uani 1 1 d . .
C10 C 0.74668(18) 0.56615(16) 0.04506(15) 0.0206(4) Uani 1 1 d . .
C11 C 0.82421(18) 0.64231(16) 0.03202(15) 0.0206(4) Uani 1 1 d . .
C12 C 0.90824(19) 0.63858(17) -0.03136(16) 0.0247(5) Uani 1 1 d . .
H12 H 0.961274 0.688773 -0.037765 0.030 Uiso 1 1 calc R U
C13 C 0.9171(2) 0.56236(18) -0.08654(16) 0.0271(5) Uani 1 1 d . .
C14 C 0.8412(2) 0.48955(18) -0.07448(16) 0.0286(5) Uani 1 1 d . .
H14 H 0.846655 0.437607 -0.111454 0.034 Uiso 1 1 calc R U
C15 C 1.0071(2) 0.5644(2) -0.15831(18) 0.0371(6) Uani 1 1 d . .
H15A H 1.004511 0.504386 -0.188130 0.056 Uiso 1 1 calc R U
H15B H 1.077028 0.565714 -0.127680 0.056 Uiso 1 1 calc R U
H15C H 0.998246 0.624258 -0.205734 0.056 Uiso 1 1 calc R U
C16 C 0.94171(18) 0.77974(16) 0.11951(16) 0.0213(5) Uani 1 1 d . .
C17 C 0.9916(2) 0.72469(18) 0.19712(17) 0.0264(5) Uani 1 1 d . .
H17 H 0.953783 0.672401 0.234694 0.032 Uiso 1 1 calc R U
C18 C 1.0960(2) 0.74538(19) 0.22025(18) 0.0313(6) Uani 1 1 d . .
H18 H 1.129940 0.706745 0.272924 0.038 Uiso 1 1 calc R U
C19 C 1.1507(2) 0.82238(19) 0.16649(18) 0.0319(6) Uani 1 1 d . .
H19 H 1.222263 0.836716 0.182305 0.038 Uiso 1 1 calc R U
C20 C 1.1018(2) 0.8780(2) 0.0904(2) 0.0345(6) Uani 1 1 d . .
H20 H 1.139489 0.931124 0.053826 0.041 Uiso 1 1 calc R U
C21 C 0.9975(2) 0.85729(18) 0.06642(18) 0.0297(5) Uani 1 1 d . .
H21 H 0.964158 0.896193 0.013587 0.036 Uiso 1 1 calc R U
C22 C 0.74825(18) 0.84520(17) 0.01047(16) 0.0228(5) Uani 1 1 d . .
C23 C 0.7501(2) 0.8436(2) -0.08494(18) 0.0324(6) Uani 1 1 d . .
H23 H 0.789411 0.791650 -0.108887 0.039 Uiso 1 1 calc R U
C24 C 0.6950(2) 0.9172(2) -0.1459(2) 0.0380(6) Uani 1 1 d . .
H24 H 0.696565 0.915170 -0.211108 0.046 Uiso 1 1 calc R U
C25 C 0.6382(2) 0.9931(2) -0.1120(2) 0.0408(7) Uani 1 1 d . .
H25 H 0.600495 1.043445 -0.153511 0.049 Uiso 1 1 calc R U
C26 C 0.6363(2) 0.99554(19) -0.0169(2) 0.0380(6) Uani 1 1 d . .
H26 H 0.598132 1.048235 0.006779 0.046 Uiso 1 1 calc R U
C27 C 0.6898(2) 0.92161(18) 0.04376(19) 0.0304(5) Uani 1 1 d . .
H27 H 0.686601 0.923084 0.109021 0.036 Uiso 1 1 calc R U
C28 C 0.4950(2) 0.63259(18) 0.50523(19) 0.0313(6) Uani 1 1 d . .
H28A H 0.545427 0.617534 0.456226 0.047 Uiso 1 1 calc R U
H28B H 0.421252 0.639682 0.480676 0.047 Uiso 1 1 calc R U
H28C H 0.498163 0.577920 0.558445 0.047 Uiso 1 1 calc R U
C29 C 0.52571(18) 0.72883(17) 0.53649(16) 0.0229(5) Uani 1 1 d . .
C30 C 0.46405(18) 0.76613(17) 0.60969(16) 0.0233(5) Uani 1 1 d . .
C31 C 0.37830(19) 0.71174(19) 0.65630(18) 0.0288(5) Uani 1 1 d . .
H31 H 0.356909 0.651506 0.636775 0.035 Uiso 1 1 calc R U
C32 C 0.3255(2) 0.7453(2) 0.72971(19) 0.0359(6) Uani 1 1 d . .
H32 H 0.268141 0.708019 0.761294 0.043 Uiso 1 1 calc R U
C33 C 0.3562(2) 0.8343(2) 0.75799(19) 0.0370(6) Uani 1 1 d . .
H33 H 0.321047 0.855934 0.810278 0.044 Uiso 1 1 calc R U
C34 C 0.4365(2) 0.8910(2) 0.71125(18) 0.0317(6) Uani 1 1 d . .
H34 H 0.454431 0.952669 0.729786 0.038 Uiso 1 1 calc R U
C35 C 0.49225(18) 0.85790(17) 0.63602(16) 0.0231(5) Uani 1 1 d . .
C36 C 0.58180(17) 0.91194(16) 0.58708(15) 0.0207(4) Uani 1 1 d . .
C37 C 0.64144(17) 0.86492(16) 0.52214(15) 0.0188(4) Uani 1 1 d . .
C38 C 0.73628(17) 0.91087(16) 0.48000(15) 0.0182(4) Uani 1 1 d . .
C39 C 0.76348(18) 1.00421(16) 0.49825(15) 0.0206(4) Uani 1 1 d . .
H39 H 0.826120 1.035105 0.469232 0.025 Uiso 1 1 calc R U
C40 C 0.70028(18) 1.05462(16) 0.55901(16) 0.0216(5) Uani 1 1 d . .
C41 C 0.61208(18) 1.00714(17) 0.60278(16) 0.0224(5) Uani 1 1 d . .
H41 H 0.570199 1.039798 0.645062 0.027 Uiso 1 1 calc R U
C42 C 0.7304(2) 1.15734(17) 0.57665(18) 0.0288(5) Uani 1 1 d . .
H42A H 0.669861 1.187348 0.607894 0.043 Uiso 1 1 calc R U
H42B H 0.746543 1.199878 0.517012 0.043 Uiso 1 1 calc R U
H42C H 0.794297 1.151434 0.616476 0.043 Uiso 1 1 calc R U
C43 C 0.92126(17) 0.77543(16) 0.47940(15) 0.0203(4) Uani 1 1 d . .
C44 C 0.96650(18) 0.68661(17) 0.45714(16) 0.0238(5) Uani 1 1 d . .
H44 H 0.941503 0.661075 0.404225 0.029 Uiso 1 1 calc R U
C45 C 1.04777(19) 0.63504(17) 0.51155(18) 0.0276(5) Uani 1 1 d . .
H45 H 1.078388 0.574777 0.495463 0.033 Uiso 1 1 calc R U
C46 C 1.08427(19) 0.67118(18) 0.58910(18) 0.0282(5) Uani 1 1 d . .
H46 H 1.139461 0.635508 0.626558 0.034 Uiso 1 1 calc R U
C47 C 1.0403(2) 0.75919(19) 0.61197(18) 0.0303(5) Uani 1 1 d . .
H47 H 1.065637 0.784230 0.665057 0.036 Uiso 1 1 calc R U
C48 C 0.95932(19) 0.81118(17) 0.55761(17) 0.0265(5) Uani 1 1 d . .
H48 H 0.929493 0.871688 0.573796 0.032 Uiso 1 1 calc R U
C49 C 0.89009(18) 0.93569(16) 0.32692(15) 0.0208(5) Uani 1 1 d . .
C50 C 0.9968(2) 0.95871(19) 0.34011(18) 0.0302(5) Uani 1 1 d . .
H50 H 1.034449 0.925526 0.393315 0.036 Uiso 1 1 calc R U
C51 C 1.0490(2) 1.0297(2) 0.27648(19) 0.0369(6) Uani 1 1 d . .
H51 H 1.122456 1.044031 0.285579 0.044 Uiso 1 1 calc R U
C52 C 0.9944(2) 1.0792(2) 0.2002(2) 0.0392(7) Uani 1 1 d . .
H52 H 1.029889 1.128567 0.157218 0.047 Uiso 1 1 calc R U
C53 C 0.8893(2) 1.0575(2) 0.1862(2) 0.0456(7) Uani 1 1 d . .
H53 H 0.851748 1.091975 0.133419 0.055 Uiso 1 1 calc R U
C54 C 0.8370(2) 0.9852(2) 0.24893(18) 0.0354(6) Uani 1 1 d . .
H54 H 0.764342 0.969564 0.238135 0.042 Uiso 1 1 calc R U
C55 C 0.7797(3) 0.6014(3) 0.6353(2) 0.0572(9) Uani 1 1 d . .
H55A H 0.753621 0.629853 0.572192 0.069 Uiso 1 1 calc R U
H55B H 0.859773 0.601014 0.633541 0.069 Uiso 1 1 calc R U
Cl1 Cl 0.73604(10) 0.47818(8) 0.66452(8) 0.0812(3) Uani 1 1 d . .
Cl2 Cl 0.73212(7) 0.67803(7) 0.71585(6) 0.0586(2) Uani 1 1 d . .
Cu1 Cu 0.68765(2) 0.67570(2) 0.20461(2) 0.02212(7) Uani 1 1 d . .
Cu2 Cu 0.68733(2) 0.74220(2) 0.36899(2) 0.02244(7) Uani 1 1 d . .
N1 N 0.66498(15) 0.56976(13) 0.11229(13) 0.0214(4) Uani 1 1 d . .
N2 N 0.61052(15) 0.77449(13) 0.49624(13) 0.0206(4) Uani 1 1 d . .
P1 P 0.80419(5) 0.74536(4) 0.09806(4) 0.02000(12) Uani 1 1 d . .
P2 P 0.81588(5) 0.83996(4) 0.40378(4) 0.01800(11) Uani 1 1 d . .

loop_
_atom_site_aniso_label
_atom_site_aniso_U_11
_atom_site_aniso_U_22
_atom_site_aniso_U_33
_atom_site_aniso_U_23
_atom_site_aniso_U_13
_atom_site_aniso_U_12
Br1 0.02433(12) 0.02925(12) 0.02401(12) -0.00783(9) -0.00361(9) 0.00835(9)
Br2 0.03255(13) 0.01552(10) 0.02664(12) -0.00221(9) -0.00370(9) 0.00150(9)
C1 0.0277(13) 0.0276(13) 0.0339(14) -0.0032(10) 0.0007(11) -0.0055(10)
C2 0.0228(12) 0.0215(11) 0.0225(11) 0.0010(9) -0.0054(9) -0.0002(9)
C3 0.0301(13) 0.0194(11) 0.0263(12) -0.0009(9) -0.0100(10) -0.0015(9)
C4 0.0331(14) 0.0252(13) 0.0429(16) -0.0020(11) -0.0101(12) -0.0052(10)
C5 0.0457(17) 0.0239(13) 0.0533(18) -0.0031(12) -0.0188(14) -0.0106(12)
C6 0.064(2) 0.0227(13) 0.0404(16) -0.0093(12) -0.0158(15) -0.0048(12)
C7 0.0522(17) 0.0255(13) 0.0316(14) -0.0097(11) -0.0057(12) 0.0012(12)
C8 0.0362(14) 0.0196(11) 0.0255(12) -0.0025(9) -0.0084(10) 0.0016(10)
C9 0.0322(13) 0.0211(11) 0.0193(11) -0.0030(9) -0.0056(10) 0.0026(9)
C10 0.0227(11) 0.0190(11) 0.0196(11) -0.0015(9) -0.0024(9) 0.0025(9)
C11 0.0229(11) 0.0200(11) 0.0183(11) -0.0019(9) -0.0015(9) 0.0021(9)
C12 0.0278(13) 0.0225(11) 0.0223(12) 0.0008(9) 0.0006(9) 0.0001(9)
C13 0.0306(13) 0.0283(12) 0.0205(12) 0.0002(10) -0.0008(10) 0.0084(10)
C14 0.0402(15) 0.0240(12) 0.0223(12) -0.0073(10) -0.0010(10) 0.0074(10)
C15 0.0425(16) 0.0390(15) 0.0284(14) -0.0038(11) 0.0065(12) 0.0099(12)
C16 0.0224(11) 0.0191(11) 0.0234(11) -0.0074(9) 0.0021(9) 0.0014(8)
C17 0.0311(13) 0.0235(12) 0.0244(12) -0.0032(9) -0.0008(10) -0.0006(10)
C18 0.0335(14) 0.0326(13) 0.0284(13) -0.0070(11) -0.0073(11) 0.0041(11)
C19 0.0246(13) 0.0367(14) 0.0373(14) -0.0145(12) -0.0014(11) -0.0007(10)
C20 0.0272(13) 0.0315(14) 0.0434(16) -0.0006(12) 0.0034(11) -0.0072(10)
C21 0.0280(13) 0.0270(12) 0.0317(13) 0.0028(10) -0.0016(10) -0.0023(10)
C22 0.0182(11) 0.0214(11) 0.0269(12) 0.0028(9) -0.0004(9) -0.0023(9)
C23 0.0262(13) 0.0360(14) 0.0312(14) 0.0050(11) 0.0015(10) 0.0040(10)
C24 0.0299(14) 0.0464(16) 0.0323(14) 0.0102(12) -0.0020(11) 0.0003(12)
C25 0.0228(13) 0.0318(14) 0.060(2) 0.0160(13) -0.0072(13) -0.0018(11)
C26 0.0278(14) 0.0240(13) 0.0588(19) 0.0027(12) -0.0016(13) 0.0033(10)
C27 0.0275(13) 0.0228(12) 0.0397(15) -0.0014(11) 0.0003(11) -0.0020(10)
C28 0.0318(14) 0.0279(13) 0.0360(14) -0.0096(11) 0.0050(11) -0.0100(10)
C29 0.0224(12) 0.0220(11) 0.0239(12) -0.0024(9) -0.0033(9) -0.0017(9)
C30 0.0192(11) 0.0269(12) 0.0220(11) 0.0012(9) -0.0032(9) 0.0017(9)
C31 0.0224(12) 0.0303(13) 0.0319(13) 0.0003(10) -0.0014(10) -0.0007(10)
C32 0.0240(13) 0.0424(16) 0.0364(15) 0.0077(12) 0.0058(11) 0.0003(11)
C33 0.0314(14) 0.0436(16) 0.0342(15) -0.0034(12) 0.0096(11) 0.0066(12)
C34 0.0300(14) 0.0340(14) 0.0313(14) -0.0069(11) 0.0038(11) 0.0036(11)
C35 0.0205(11) 0.0254(12) 0.0223(11) -0.0014(9) -0.0021(9) 0.0044(9)
C36 0.0181(11) 0.0235(11) 0.0197(11) -0.0020(9) -0.0033(9) 0.0042(9)
C37 0.0190(11) 0.0192(10) 0.0180(11) -0.0024(8) -0.0042(8) 0.0014(8)
C38 0.0181(11) 0.0201(11) 0.0164(10) -0.0035(8) -0.0027(8) 0.0021(8)
C39 0.0192(11) 0.0214(11) 0.0214(11) -0.0041(9) -0.0025(9) 0.0005(8)
C40 0.0239(12) 0.0195(11) 0.0222(11) -0.0060(9) -0.0061(9) 0.0027(9)
C41 0.0238(12) 0.0237(11) 0.0201(11) -0.0060(9) -0.0031(9) 0.0064(9)
C42 0.0308(13) 0.0228(12) 0.0354(14) -0.0129(10) -0.0013(11) 0.0005(10)
C43 0.0181(11) 0.0201(11) 0.0222(11) -0.0021(9) 0.0004(9) -0.0010(8)
C44 0.0242(12) 0.0235(11) 0.0243(12) -0.0060(9) 0.0013(9) -0.0008(9)
C45 0.0256(12) 0.0209(11) 0.0360(14) -0.0048(10) 0.0043(10) 0.0042(9)
C46 0.0203(12) 0.0288(13) 0.0334(14) 0.0014(10) -0.0034(10) 0.0028(9)
C47 0.0320(14) 0.0322(13) 0.0280(13) -0.0083(11) -0.0101(11) 0.0031(10)
C48 0.0285(13) 0.0226(12) 0.0297(13) -0.0084(10) -0.0039(10) 0.0038(9)
C49 0.0258(12) 0.0175(10) 0.0201(11) -0.0063(9) 0.0032(9) 0.0000(9)
C50 0.0298(13) 0.0319(13) 0.0292(13) -0.0055(11) 0.0014(10) -0.0063(10)
C51 0.0352(15) 0.0414(15) 0.0368(15) -0.0139(12) 0.0110(12) -0.0139(12)
C52 0.0496(18) 0.0286(14) 0.0381(16) -0.0025(12) 0.0212(13) -0.0048(12)
C53 0.0434(17) 0.0521(18) 0.0337(15) 0.0136(13) 0.0081(13) 0.0094(14)
C54 0.0284(14) 0.0419(15) 0.0323(14) 0.0044(12) 0.0014(11) 0.0007(11)
C55 0.0422(18) 0.071(2) 0.0479(19) 0.0180(17) 0.0108(15) 0.0091(16)
Cl1 0.0996(8) 0.0611(6) 0.0740(7) 0.0095(5) 0.0329(6) 0.0191(5)
Cl2 0.0529(5) 0.0655(5) 0.0518(5) 0.0067(4) -0.0013(4) 0.0049(4)
Cu1 0.02577(15) 0.02097(14) 0.02011(14) -0.00487(11) 0.00411(11) -0.00237(11)
Cu2 0.02537(15) 0.02067(14) 0.02300(14) -0.00812(11) -0.00285(11) -0.00237(11)
N1 0.0243(10) 0.0188(9) 0.0211(10) -0.0028(7) -0.0009(8) -0.0014(7)
N2 0.0213(10) 0.0196(9) 0.0209(9) -0.0036(7) -0.0013(8) -0.0007(7)
P1 0.0206(3) 0.0175(3) 0.0214(3) -0.0017(2) 0.0016(2) -0.0009(2)
P2 0.0190(3) 0.0164(3) 0.0191(3) -0.0045(2) -0.0006(2) -0.0005(2)

loop_
_atom_type_symbol
_atom_type_description
_atom_type_scat_dispersion_real
_atom_type_scat_dispersion_imag
_atom_type_scat_source
C C 0.0033 0.0016 'International Tables Vol C Tables 4.2.6.8 and 6.1.1.4'
H H 0.0000 0.0000 'International Tables Vol C Tables 4.2.6.8 and 6.1.1.4'
Br Br -0.2901 2.4595 'International Tables Vol C Tables 4.2.6.8 and 6.1.1.4'
Cu Cu 0.3201 1.2651 'International Tables Vol C Tables 4.2.6.8 and 6.1.1.4'
N N 0.0061 0.0033 'International Tables Vol C Tables 4.2.6.8 and 6.1.1.4'
P P 0.1023 0.0942 'International Tables Vol C Tables 4.2.6.8 and 6.1.1.4'
Cl Cl 0.1484 0.1585 'International Tables Vol C Tables 4.2.6.8 and 6.1.1.4'

loop_
_geom_angle_atom_site_label_1
_geom_angle_atom_site_label_2
_geom_angle_atom_site_label_3
_geom_angle
Cu2 Br1 Cu1 65.180(11)
Cu2 Br2 Cu1 65.103(11)
C2 C1 H1A 109.5
C2 C1 H1B 109.5
H1A C1 H1B 109.5
C2 C1 H1C 109.5
H1A C1 H1C 109.5
H1B C1 H1C 109.5
N1 C2 C3 122.2(2)
N1 C2 C1 117.8(2)
C3 C2 C1 120.0(2)
C8 C3 C4 119.8(2)
C8 C3 C2 118.9(2)
C4 C3 C2 121.3(2)
C5 C4 C3 119.2(3)
C5 C4 H4 120.4
C3 C4 H4 120.4
C6 C5 C4 121.0(3)
C6 C5 H5 119.5
C4 C5 H5 119.5
C7 C6 C5 120.6(3)
C7 C6 H6 119.7
C5 C6 H6 119.7
C6 C7 C8 120.7(3)
C6 C7 H7 119.6
C8 C7 H7 119.6
C3 C8 C7 118.6(2)
C3 C8 C9 118.7(2)
C7 C8 C9 122.6(2)
C14 C9 C10 119.0(2)
C14 C9 C8 123.4(2)
C10 C9 C8 117.6(2)
N1 C10 C9 122.4(2)
N1 C10 C11 118.79(19)
C9 C10 C11 118.8(2)
C12 C11 C10 120.0(2)
C12 C11 P1 122.68(18)
C10 C11 P1 117.22(16)
C11 C12 C13 121.5(2)
C11 C12 H12 119.2
C13 C12 H12 119.2
C14 C13 C12 118.2(2)
C14 C13 C15 122.2(2)
C12 C13 C15 119.6(2)
C13 C14 C9 122.5(2)
C13 C14 H14 118.8
C9 C14 H14 118.8
C13 C15 H15A 109.5
C13 C15 H15B 109.5
H15A C15 H15B 109.5
C13 C15 H15C 109.5
H15A C15 H15C 109.5
H15B C15 H15C 109.5
C17 C16 C21 118.9(2)
C17 C16 P1 115.92(17)
C21 C16 P1 125.17(18)
C18 C17 C16 120.6(2)
C18 C17 H17 119.7
C16 C17 H17 119.7
C19 C18 C17 119.9(2)
C19 C18 H18 120.1
C17 C18 H18 120.1
C20 C19 C18 120.0(2)
C20 C19 H19 120.0
C18 C19 H19 120.0
C19 C20 C21 120.4(2)
C19 C20 H20 119.8
C21 C20 H20 119.8
C20 C21 C16 120.2(2)
C20 C21 H21 119.9
C16 C21 H21 119.9
C23 C22 C27 118.6(2)
C23 C22 P1 124.42(18)
C27 C22 P1 116.61(18)
C22 C23 C24 120.6(3)
C22 C23 H23 119.7
C24 C23 H23 119.7
C25 C24 C23 120.2(3)
C25 C24 H24 119.9
C23 C24 H24 119.9
C24 C25 C26 119.5(2)
C24 C25 H25 120.2
C26 C25 H25 120.2
C27 C26 C25 120.3(3)
C27 C26 H26 119.9
C25 C26 H26 119.9
C26 C27 C22 120.8(3)
C26 C27 H27 119.6
C22 C27 H27 119.6
C29 C28 H28A 109.5
C29 C28 H28B 109.5
H28A C28 H28B 109.5
C29 C28 H28C 109.5
H28A C28 H28C 109.5
H28B C28 H28C 109.5
N2 C29 C30 122.6(2)
N2 C29 C28 117.4(2)
C30 C29 C28 119.9(2)
C31 C30 C35 119.7(2)
C31 C30 C29 121.3(2)
C35 C30 C29 119.0(2)
C32 C31 C30 120.3(2)
C32 C31 H31 119.8
C30 C31 H31 119.8
C31 C32 C33 119.9(2)
C31 C32 H32 120.0
C33 C32 H32 120.0
C34 C33 C32 120.9(2)
C34 C33 H33 119.5
C32 C33 H33 119.5
C33 C34 C35 120.2(2)
C33 C34 H34 119.9
C35 C34 H34 119.9
C34 C35 C30 118.9(2)
C34 C35 C36 122.7(2)
C30 C35 C36 118.4(2)
C41 C36 C37 119.0(2)
C41 C36 C35 123.3(2)
C37 C36 C35 117.7(2)
N2 C37 C36 122.4(2)
N2 C37 C38 118.34(19)
C36 C37 C38 119.3(2)
C39 C38 C37 119.5(2)
C39 C38 P2 123.87(17)
C37 C38 P2 116.63(16)
C38 C39 C40 121.5(2)
C38 C39 H39 119.3
C40 C39 H39 119.3
C41 C40 C39 118.3(2)
C41 C40 C42 121.1(2)
C39 C40 C42 120.6(2)
C40 C41 C36 122.2(2)
C40 C41 H41 118.9
C36 C41 H41 118.9
C40 C42 H42A 109.5
C40 C42 H42B 109.5
H42A C42 H42B 109.5
C40 C42 H42C 109.5
H42A C42 H42C 109.5
H42B C42 H42C 109.5
C44 C43 C48 118.5(2)
C44 C43 P2 118.18(17)
C48 C43 P2 123.31(17)
C45 C44 C43 120.6(2)
C45 C44 H44 119.7
C43 C44 H44 119.7
C46 C45 C44 120.2(2)
C46 C45 H45 119.9
C44 C45 H45 119.9
C47 C46 C45 119.9(2)
C47 C46 H46 120.1
C45 C46 H46 120.1
C46 C47 C48 120.2(2)
C46 C47 H47 119.9
C48 C47 H47 119.9
C47 C48 C43 120.6(2)
C47 C48 H48 119.7
C43 C48 H48 119.7
C54 C49 C50 118.5(2)
C54 C49 P2 117.35(18)
C50 C49 P2 124.10(18)
C51 C50 C49 120.7(2)
C51 C50 H50 119.7
C49 C50 H50 119.7
C52 C51 C50 120.0(3)
C52 C51 H51 120.0
C50 C51 H51 120.0
C53 C52 C51 120.2(2)
C53 C52 H52 119.9
C51 C52 H52 119.9
C52 C53 C54 120.1(3)
C52 C53 H53 119.9
C54 C53 H53 119.9
C49 C54 C53 120.6(3)
C49 C54 H54 119.7
C53 C54 H54 119.7
Cl1 C55 Cl2 112.07(17)
Cl1 C55 H55A 109.2
Cl2 C55 H55A 109.2
Cl1 C55 H55B 109.2
Cl2 C55 H55B 109.2
H55A C55 H55B 107.9
N1 Cu1 P1 85.43(5)
N1 Cu1 Br2 102.44(5)
P1 Cu1 Br2 125.13(2)
N1 Cu1 Br1 124.26(5)
P1 Cu1 Br1 117.02(2)
Br2 Cu1 Br1 102.848(13)
N1 Cu1 Cu2 156.06(5)
P1 Cu1 Cu2 116.16(2)
Br2 Cu1 Cu2 57.431(11)
Br1 Cu1 Cu2 56.939(10)
N2 Cu2 P2 84.59(5)
N2 Cu2 Br1 101.61(5)
P2 Cu2 Br1 127.37(2)
N2 Cu2 Br2 119.72(5)
P2 Cu2 Br2 118.35(2)
Br1 Cu2 Br2 103.638(12)
N2 Cu2 Cu1 153.12(5)
P2 Cu2 Cu1 121.17(2)
Br1 Cu2 Cu1 57.881(10)
Br2 Cu2 Cu1 57.466(10)
C2 N1 C10 119.97(19)
C2 N1 Cu1 124.09(16)
C10 N1 Cu1 115.10(14)
C29 N2 C37 119.52(19)
C29 N2 Cu2 124.91(15)
C37 N2 Cu2 113.96(14)
C16 P1 C11 103.18(10)
C16 P1 C22 106.63(10)
C11 P1 C22 102.44(10)
C16 P1 Cu1 126.04(8)
C11 P1 Cu1 99.19(7)
C22 P1 Cu1 115.47(8)
C49 P2 C43 103.12(10)
C49 P2 C38 104.03(10)
C43 P2 C38 104.29(10)
C49 P2 Cu2 129.15(8)
C43 P2 Cu2 114.57(7)
C38 P2 Cu2 98.53(7)

loop_
_geom_bond_atom_site_label_1
_geom_bond_atom_site_label_2
_geom_bond_distance
Br1 Cu2 2.4740(4)
Br1 Cu1 2.5001(4)
Br2 Cu2 2.4893(4)
Br2 Cu1 2.4902(4)
C1 C2 1.499(3)
C1 H1A 0.9800
C1 H1B 0.9800
C1 H1C 0.9800
C2 N1 1.311(3)
C2 C3 1.453(3)
C3 C8 1.408(4)
C3 C4 1.416(3)
C4 C5 1.382(4)
C4 H4 0.9500
C5 C6 1.379(4)
C5 H5 0.9500
C6 C7 1.369(4)
C6 H6 0.9500
C7 C8 1.409(3)
C7 H7 0.9500
C8 C9 1.453(3)
C9 C14 1.406(3)
C9 C10 1.410(3)
C10 N1 1.398(3)
C10 C11 1.415(3)
C11 C12 1.381(3)
C11 P1 1.823(2)
C12 C13 1.404(3)
C12 H12 0.9500
C13 C14 1.368(4)
C13 C15 1.509(3)
C14 H14 0.9500
C15 H15A 0.9800
C15 H15B 0.9800
C15 H15C 0.9800
C16 C17 1.389(3)
C16 C21 1.391(3)
C16 P1 1.819(2)
C17 C18 1.386(3)
C17 H17 0.9500
C18 C19 1.383(4)
C18 H18 0.9500
C19 C20 1.371(4)
C19 H19 0.9500
C20 C21 1.388(4)
C20 H20 0.9500
C21 H21 0.9500
C22 C23 1.387(3)
C22 C27 1.389(3)
C22 P1 1.828(2)
C23 C24 1.392(3)
C23 H23 0.9500
C24 C25 1.379(4)
C24 H24 0.9500
C25 C26 1.384(4)
C25 H25 0.9500
C26 C27 1.382(4)
C26 H26 0.9500
C27 H27 0.9500
C28 C29 1.506(3)
C28 H28A 0.9800
C28 H28B 0.9800
C28 H28C 0.9800
C29 N2 1.312(3)
C29 C30 1.444(3)
C30 C31 1.408(3)
C30 C35 1.410(3)
C31 C32 1.371(4)
C31 H31 0.9500
C32 C33 1.397(4)
C32 H32 0.9500
C33 C34 1.374(4)
C33 H33 0.9500
C34 C35 1.407(3)
C34 H34 0.9500
C35 C36 1.455(3)
C36 C41 1.405(3)
C36 C37 1.406(3)
C37 N2 1.401(3)
C37 C38 1.425(3)
C38 C39 1.383(3)
C38 P2 1.833(2)
C39 C40 1.411(3)
C39 H39 0.9500
C40 C41 1.375(3)
C40 C42 1.510(3)
C41 H41 0.9500
C42 H42A 0.9800
C42 H42B 0.9800
C42 H42C 0.9800
C43 C44 1.393(3)
C43 C48 1.395(3)
C43 P2 1.826(2)
C44 C45 1.388(3)
C44 H44 0.9500
C45 C46 1.383(4)
C45 H45 0.9500
C46 C47 1.380(3)
C46 H46 0.9500
C47 C48 1.388(3)
C47 H47 0.9500
C48 H48 0.9500
C49 C54 1.383(3)
C49 C50 1.387(3)
C49 P2 1.826(2)
C50 C51 1.386(4)
C50 H50 0.9500
C51 C52 1.373(4)
C51 H51 0.9500
C52 C53 1.366(4)
C52 H52 0.9500
C53 C54 1.391(4)
C53 H53 0.9500
C54 H54 0.9500
C55 Cl1 1.751(4)
C55 Cl2 1.765(4)
C55 H55A 0.9900
C55 H55B 0.9900
Cu1 N1 2.1387(18)
Cu1 P1 2.2110(6)
Cu1 Cu2 2.6793(4)
Cu2 N2 2.1622(19)
Cu2 P2 2.2107(6)
